data_4304270
loop_
_publ_author_name
'Mohammad Habib'
'Tapan K. Karmakar'
'Guillem Arom\'i'
'Jordi Ribas-Ari\~no'
'Hoong-Kun Fun'
'Suchada Chantrapromma'
'Swapan K. Chandra'

_publ_section_title
;
A Versatile Series of Nickel(II) Complexes Derived from Tetradentate
Imine/Pyridyl Ligands and Various Pseudohalides: Azide and Cyanate
Compared
;
_journal_name_full 'Inorganic Chemistry'
_journal_page_first 4109
_journal_page_last 4117
_journal_paper_doi 10.1021/ic701754u
_journal_volume 47
_journal_year 2008
_chemical_formula_sum 'C28 H30 Cl2 N14 Ni2 O9'
_chemical_formula_weight 894.98
_chemical_name_systematic
; 
 ? 
;
_space_group_IT_number 9
_symmetry_cell_setting monoclinic
_symmetry_space_group_name_Hall 'C -2yc'
_symmetry_space_group_name_H-M 'C 1 c 1'
_atom_sites_solution_hydrogens geom
_atom_sites_solution_primary direct
_atom_sites_solution_secondary difmap
_audit_creation_method SHELXL-97
_cell_angle_alpha 90.00
_cell_angle_beta 110.9573(19)
_cell_angle_gamma 90.00
_cell_formula_units_Z 4
_cell_length_a 19.880(2)
_cell_length_b 13.2773(16)
_cell_length_c 14.2533(17)
_cell_measurement_temperature 100.0(1)
_cell_volume 3513.3(7)
_computing_structure_refinement 'SHELXL-97 (Sheldrick, 1997)'
_computing_structure_solution 'SHELXS-97 (Sheldrick, 1990)'
_diffrn_ambient_temperature 297(2)
_diffrn_measured_fraction_theta_full 0.996
_diffrn_measured_fraction_theta_max 0.996
_diffrn_radiation_monochromator graphite
_diffrn_radiation_source 'fine-focus sealed tube'
_diffrn_radiation_type MoK\a
_diffrn_radiation_wavelength 0.71073
_diffrn_reflns_av_R_equivalents 0.0480
_diffrn_reflns_av_sigmaI/netI 0.0675
_diffrn_reflns_limit_h_max 25
_diffrn_reflns_limit_h_min -26
_diffrn_reflns_limit_k_max 17
_diffrn_reflns_limit_k_min -17
_diffrn_reflns_limit_l_max 18
_diffrn_reflns_limit_l_min -18
_diffrn_reflns_number 17761
_diffrn_reflns_theta_full 27.75
_diffrn_reflns_theta_max 27.75
_diffrn_reflns_theta_min 2.66
_exptl_absorpt_coefficient_mu 1.298
_exptl_absorpt_correction_T_max 0.7980
_exptl_absorpt_correction_T_min 0.5550
_exptl_crystal_density_diffrn 1.692
_exptl_crystal_density_method 'not measured'
_exptl_crystal_F_000 1832
_exptl_crystal_size_max 0.51
_exptl_crystal_size_mid 0.40
_exptl_crystal_size_min 0.18
_refine_diff_density_max 1.640
_refine_diff_density_min -0.716
_refine_diff_density_rms 0.148
_refine_ls_abs_structure_details 'Flack H D (1983), Acta Cryst. A39, 876-881'
_refine_ls_abs_structure_Flack 0.00
_refine_ls_extinction_method none
_refine_ls_goodness_of_fit_ref 1.046
_refine_ls_hydrogen_treatment mixed
_refine_ls_matrix_type full
_refine_ls_number_parameters 491
_refine_ls_number_reflns 7746
_refine_ls_number_restraints 4
_refine_ls_restrained_S_all 1.050
_refine_ls_R_factor_all 0.0944
_refine_ls_R_factor_gt 0.0682
_refine_ls_shift/su_max 0.000
_refine_ls_shift/su_mean 0.000
_refine_ls_structure_factor_coef Fsqd
_refine_ls_weighting_details 'calc w=1/[\s^2^(Fo^2^)+(0.1157P)^2^+10.5624P] where P=(Fo^2^+2Fc^2^)/3'
_refine_ls_weighting_scheme calc
_refine_ls_wR_factor_gt 0.1718
_refine_ls_wR_factor_ref 0.1964
_reflns_number_gt 6082
_reflns_number_total 7746
_reflns_threshold_expression >2sigma(I)
_cod_data_source_file ic701754u-file001_1.cif
_cod_data_source_block Compd.1
_cod_original_cell_volume 3513.4(7)
_cod_original_sg_symbol_H-M 'C 1 c 1 '
_cod_database_code 4304270

loop_
_symmetry_equiv_pos_as_xyz
'x, y, z'
'x, -y, z+1/2'
'x+1/2, y+1/2, z'
'x+1/2, -y+1/2, z+1/2'

loop_
_atom_site_label
_atom_site_type_symbol
_atom_site_fract_x
_atom_site_fract_y
_atom_site_fract_z
_atom_site_U_iso_or_equiv
_atom_site_adp_type
_atom_site_occupancy
_atom_site_symmetry_multiplicity
_atom_site_calc_flag
_atom_site_refinement_flags
_atom_site_disorder_assembly
_atom_site_disorder_group
Ni1 Ni 0.54915(5) 0.19989(6) 0.81292(6) 0.0302(2) Uani 1 1 d . . .
Ni2 Ni 0.67690(5) 0.27731(6) 0.75734(6) 0.0325(2) Uani 1 1 d . . .
N1 N 0.4646(4) 0.1000(4) 0.7526(4) 0.0334(14) Uani 1 1 d . . .
N2 N 0.5174(4) 0.2337(4) 0.9319(5) 0.0346(14) Uani 1 1 d . . .
N3 N 0.6038(4) 0.0668(5) 0.8694(5) 0.0392(15) Uani 1 1 d . . .
N4 N 0.7447(4) 0.1696(5) 0.8490(6) 0.0487(18) Uani 1 1 d . . .
N5 N 0.7642(4) 0.3672(5) 0.8361(5) 0.0382(14) Uani 1 1 d . . .
N6 N 0.7073(4) 0.2604(5) 0.6331(5) 0.0320(13) Uani 1 1 d . . .
N7 N 0.6137(4) 0.3880(4) 0.6682(5) 0.0354(13) Uani 1 1 d . . .
N8 N 0.4926(4) 0.3318(5) 0.7616(5) 0.0388(14) Uani 1 1 d . . .
N9 N 0.6389(4) 0.2907(5) 0.8749(5) 0.0348(15) Uani 1 1 d . . .
N10 N 0.6517(3) 0.3550(4) 0.9356(5) 0.0332(13) Uani 1 1 d . . .
N11 N 0.6648(5) 0.4151(6) 0.9976(6) 0.0534(19) Uani 1 1 d . . .
N12 N 0.5856(4) 0.1855(5) 0.6941(5) 0.0323(14) Uani 1 1 d . . .
N13 N 0.5792(3) 0.1185(4) 0.6371(5) 0.0369(14) Uani 1 1 d . . .
N14 N 0.5705(5) 0.0547(6) 0.5804(7) 0.063(2) Uani 1 1 d . . .
C1 C 0.3985(4) 0.1177(6) 0.6965(6) 0.0420(17) Uani 1 1 d . . .
H1A H 0.3841 0.1841 0.6801 0.050 Uiso 1 1 calc R . .
C2 C 0.3472(5) 0.0402(7) 0.6594(6) 0.0469(19) Uani 1 1 d . . .
H2A H 0.2994 0.0545 0.6214 0.056 Uiso 1 1 calc R . .
C3 C 0.3705(5) -0.0564(6) 0.6814(7) 0.048(2) Uani 1 1 d . . .
H3A H 0.3392 -0.1093 0.6529 0.057 Uiso 1 1 calc R . .
C4 C 0.4393(5) -0.0771(6) 0.7446(7) 0.049(2) Uani 1 1 d . . .
H4A H 0.4542 -0.1427 0.7641 0.059 Uiso 1 1 calc R . .
C5 C 0.4851(5) 0.0026(5) 0.7778(6) 0.0421(18) Uani 1 1 d . . .
C6 C 0.5616(5) -0.0107(6) 0.8417(6) 0.0438(19) Uani 1 1 d . . .
H6A H 0.5796 -0.0749 0.8621 0.053 Uiso 1 1 calc R . .
C7 C 0.6784(5) 0.0511(7) 0.9228(8) 0.060(3) Uani 1 1 d . . .
H7A H 0.6847 -0.0166 0.9502 0.072 Uiso 1 1 calc R . .
H7B H 0.6938 0.0974 0.9792 0.072 Uiso 1 1 calc R . .
C8 C 0.7287(5) 0.0640(7) 0.8640(8) 0.054(2) Uani 1 1 d . . .
H8A H 0.7735 0.0293 0.8994 0.065 Uiso 1 1 calc R . .
H8B H 0.7069 0.0322 0.7988 0.065 Uiso 1 1 calc R . .
C9 C 0.8056(5) 0.2031(6) 0.9060(7) 0.0472(19) Uani 1 1 d . . .
H9A H 0.8390 0.1606 0.9509 0.057 Uiso 1 1 calc R . .
C10 C 0.8225(5) 0.3121(6) 0.8996(6) 0.0416(17) Uani 1 1 d . . .
C11 C 0.8848(5) 0.3555(7) 0.9557(7) 0.048(2) Uani 1 1 d . . .
H11A H 0.9227 0.3166 0.9970 0.057 Uiso 1 1 calc R . .
C12 C 0.8920(6) 0.4588(8) 0.9515(7) 0.056(2) Uani 1 1 d . . .
H12A H 0.9349 0.4899 0.9901 0.067 Uiso 1 1 calc R . .
C13 C 0.8358(5) 0.5152(8) 0.8905(6) 0.052(2) Uani 1 1 d . . .
H13A H 0.8404 0.5847 0.8873 0.063 Uiso 1 1 calc R . .
C14 C 0.7713(5) 0.4679(7) 0.8329(7) 0.0466(19) Uani 1 1 d . . .
H14A H 0.7329 0.5064 0.7921 0.056 Uiso 1 1 calc R . .
C15 C 0.7532(4) 0.1947(6) 0.6232(7) 0.0403(17) Uani 1 1 d . . .
H15A H 0.7759 0.1499 0.6750 0.048 Uiso 1 1 calc R . .
C16 C 0.7685(6) 0.1918(9) 0.5320(9) 0.063(3) Uani 1 1 d . . .
H16A H 0.8008 0.1456 0.5228 0.076 Uiso 1 1 calc R . .
C17 C 0.7327(6) 0.2612(7) 0.4588(8) 0.054(2) Uani 1 1 d . . .
H17A H 0.7413 0.2621 0.3988 0.065 Uiso 1 1 calc R . .
C18 C 0.6856(6) 0.3276(7) 0.4724(8) 0.056(2) Uani 1 1 d . . .
H18A H 0.6614 0.3735 0.4225 0.068 Uiso 1 1 calc R . .
C19 C 0.6743(5) 0.3254(6) 0.5617(7) 0.0465(19) Uani 1 1 d . . .
C20 C 0.6226(4) 0.3932(6) 0.5837(6) 0.0387(16) Uani 1 1 d . . .
H20A H 0.5965 0.4398 0.5358 0.046 Uiso 1 1 calc R . .
C21 C 0.5569(5) 0.4474(5) 0.6826(7) 0.0443(19) Uani 1 1 d . . .
H21A H 0.5447 0.5021 0.6342 0.053 Uiso 1 1 calc R . .
H21B H 0.5755 0.4772 0.7491 0.053 Uiso 1 1 calc R . .
C22 C 0.4888(4) 0.3905(5) 0.6720(5) 0.0330(14) Uani 1 1 d . . .
H22A H 0.4494 0.4382 0.6572 0.040 Uiso 1 1 calc R . .
H22B H 0.4778 0.3450 0.6152 0.040 Uiso 1 1 calc R . .
C23 C 0.4636(4) 0.3696(5) 0.8212(5) 0.0340(15) Uani 1 1 d . . .
H23A H 0.4366 0.4285 0.8049 0.041 Uiso 1 1 calc R . .
C24 C 0.4750(4) 0.3159(5) 0.9163(5) 0.0324(15) Uani 1 1 d . . .
C25 C 0.4487(4) 0.3527(6) 0.9875(6) 0.0416(17) Uani 1 1 d . . .
H25A H 0.4191 0.4092 0.9750 0.050 Uiso 1 1 calc R . .
C26 C 0.4685(6) 0.3013(8) 1.0788(7) 0.053(2) Uani 1 1 d . . .
H26A H 0.4508 0.3232 1.1275 0.063 Uiso 1 1 calc R . .
C27 C 0.5120(5) 0.2218(6) 1.0981(6) 0.047(2) Uani 1 1 d . . .
H27A H 0.5262 0.1896 1.1602 0.057 Uiso 1 1 calc R . .
C28 C 0.5356(5) 0.1882(6) 1.0231(6) 0.046(2) Uani 1 1 d . . .
H28A H 0.5653 0.1318 1.0357 0.056 Uiso 1 1 calc R . .
Cl1 Cl 0.97301(13) 0.15367(14) 0.85987(15) 0.0458(5) Uani 1 1 d . . .
O1 O 0.9490(5) 0.0934(6) 0.9284(6) 0.078(2) Uani 1 1 d . . .
O2 O 1.0179(4) 0.0939(5) 0.8253(5) 0.0605(17) Uani 1 1 d . . .
O3 O 0.9119(4) 0.1830(5) 0.7784(5) 0.0532(16) Uani 1 1 d . . .
O4 O 1.0105(5) 0.2372(6) 0.9144(6) 0.078(2) Uani 1 1 d . . .
Cl2 Cl 0.27242(14) 0.35303(19) 0.69815(19) 0.0627(7) Uani 1 1 d . . .
O5 O 0.2951(8) 0.4555(8) 0.6942(13) 0.148(6) Uani 1 1 d . . .
O6 O 0.1994(5) 0.3585(9) 0.6836(9) 0.109(4) Uani 1 1 d . . .
O7 O 0.2843(9) 0.3075(10) 0.6201(7) 0.148(6) Uani 1 1 d . . .
O8 O 0.3137(4) 0.3075(7) 0.7893(5) 0.070(2) Uani 1 1 d . . .
O1W O 0.6678(6) 0.3565(8) 1.2021(8) 0.102(3) Uiso 1 1 d D . .
H1W1 H 0.7120 0.3739 1.2443 0.122 Uiso 1 1 d RD . .
H2W1 H 0.6474 0.3321 1.2384 0.122 Uiso 1 1 d RD . .

loop_
_atom_site_aniso_label
_atom_site_aniso_U_11
_atom_site_aniso_U_22
_atom_site_aniso_U_33
_atom_site_aniso_U_23
_atom_site_aniso_U_13
_atom_site_aniso_U_12
Ni1 0.0350(5) 0.0205(3) 0.0371(5) 0.0021(3) 0.0152(4) -0.0010(3)
Ni2 0.0335(5) 0.0270(4) 0.0395(5) -0.0036(4) 0.0163(4) -0.0021(4)
N1 0.048(4) 0.021(2) 0.035(3) -0.001(2) 0.021(3) -0.006(2)
N2 0.038(4) 0.029(3) 0.034(4) 0.002(2) 0.010(3) -0.007(3)
N3 0.047(4) 0.035(3) 0.040(3) 0.017(3) 0.021(3) 0.014(3)
N4 0.039(4) 0.044(4) 0.068(5) 0.014(3) 0.025(4) 0.011(3)
N5 0.032(3) 0.041(3) 0.047(4) -0.014(3) 0.020(3) -0.006(3)
N6 0.039(4) 0.032(3) 0.032(3) -0.008(2) 0.020(3) -0.012(3)
N7 0.039(3) 0.030(3) 0.042(4) 0.007(2) 0.021(3) -0.002(2)
N8 0.044(4) 0.032(3) 0.045(4) 0.013(3) 0.022(3) -0.002(3)
N9 0.030(3) 0.029(3) 0.040(4) 0.001(2) 0.007(3) -0.005(2)
N10 0.038(3) 0.023(2) 0.043(3) -0.006(2) 0.020(3) -0.001(2)
N11 0.058(5) 0.048(4) 0.060(5) -0.022(3) 0.029(4) -0.013(3)
N12 0.044(4) 0.028(3) 0.033(3) -0.001(2) 0.023(3) -0.002(3)
N13 0.030(3) 0.030(3) 0.051(4) -0.007(3) 0.015(3) 0.001(2)
N14 0.064(5) 0.047(4) 0.071(5) -0.026(4) 0.017(4) 0.000(4)
C1 0.046(5) 0.042(4) 0.037(4) -0.003(3) 0.014(4) -0.001(3)
C2 0.047(5) 0.059(5) 0.043(5) 0.003(4) 0.027(4) -0.005(4)
C3 0.064(6) 0.042(4) 0.049(5) -0.017(4) 0.036(5) -0.014(4)
C4 0.074(6) 0.027(3) 0.064(6) -0.008(3) 0.047(5) -0.009(4)
C5 0.060(5) 0.031(3) 0.052(5) 0.002(3) 0.041(4) -0.007(3)
C6 0.063(6) 0.030(3) 0.044(4) 0.004(3) 0.025(4) 0.000(3)
C7 0.053(5) 0.043(4) 0.083(7) 0.033(5) 0.023(5) 0.013(4)
C8 0.052(5) 0.047(4) 0.059(6) 0.012(4) 0.014(5) 0.019(4)
C9 0.046(5) 0.048(4) 0.047(5) 0.007(4) 0.015(4) 0.010(4)
C10 0.044(4) 0.049(4) 0.034(4) -0.007(3) 0.017(4) -0.003(3)
C11 0.045(5) 0.059(5) 0.042(5) -0.018(4) 0.019(4) -0.008(4)
C12 0.059(6) 0.072(6) 0.045(5) -0.015(4) 0.030(5) -0.008(5)
C13 0.053(5) 0.069(6) 0.041(4) -0.019(4) 0.025(4) -0.012(4)
C14 0.051(5) 0.052(5) 0.046(5) -0.010(4) 0.028(4) -0.005(4)
C15 0.037(4) 0.039(4) 0.047(5) -0.015(3) 0.016(4) -0.008(3)
C16 0.048(6) 0.074(7) 0.076(7) -0.046(6) 0.032(5) -0.025(5)
C17 0.066(6) 0.052(5) 0.048(5) -0.011(4) 0.024(5) -0.020(5)
C18 0.068(6) 0.054(5) 0.056(6) -0.010(4) 0.033(5) -0.018(5)
C19 0.048(5) 0.042(4) 0.048(5) 0.000(3) 0.015(4) -0.015(4)
C20 0.043(4) 0.039(4) 0.039(4) 0.001(3) 0.020(3) -0.012(3)
C21 0.058(5) 0.027(3) 0.055(5) 0.010(3) 0.028(4) 0.002(3)
C22 0.037(4) 0.035(3) 0.027(3) 0.009(3) 0.011(3) 0.000(3)
C23 0.041(4) 0.028(3) 0.033(4) 0.002(3) 0.014(3) -0.003(3)
C24 0.040(4) 0.035(3) 0.025(3) -0.004(3) 0.015(3) -0.011(3)
C25 0.045(5) 0.044(4) 0.039(4) -0.010(3) 0.019(4) -0.007(3)
C26 0.058(6) 0.070(6) 0.033(5) -0.005(4) 0.020(4) -0.023(5)
C27 0.059(6) 0.049(4) 0.033(4) 0.011(3) 0.016(4) -0.004(4)
C28 0.054(5) 0.035(4) 0.044(5) 0.009(3) 0.010(4) -0.010(3)
Cl1 0.0629(13) 0.0382(9) 0.0362(10) -0.0026(7) 0.0175(10) 0.0031(8)
O1 0.114(7) 0.064(4) 0.076(5) 0.026(4) 0.058(5) 0.017(4)
O2 0.069(4) 0.051(3) 0.068(4) -0.010(3) 0.032(4) 0.009(3)
O3 0.067(5) 0.051(3) 0.041(3) 0.003(3) 0.018(3) -0.009(3)
O4 0.078(5) 0.060(4) 0.076(5) -0.035(4) 0.004(4) 0.011(4)
Cl2 0.0603(15) 0.0654(14) 0.0529(13) -0.0117(11) 0.0087(11) 0.0183(11)
O5 0.137(10) 0.061(5) 0.218(14) -0.001(7) 0.028(10) 0.019(6)
O6 0.051(5) 0.106(8) 0.145(10) 0.001(7) 0.004(6) 0.014(5)
O7 0.244(16) 0.149(10) 0.059(5) 0.029(6) 0.065(8) 0.122(11)
O8 0.052(4) 0.112(6) 0.042(4) 0.012(4) 0.010(3) -0.007(4)

loop_
_atom_type_symbol
_atom_type_description
_atom_type_scat_dispersion_real
_atom_type_scat_dispersion_imag
_atom_type_scat_source
C C 0.0033 0.0016 'International Tables Vol C Tables 4.2.6.8 and 6.1.1.4'
H H 0.0000 0.0000 'International Tables Vol C Tables 4.2.6.8 and 6.1.1.4'
N N 0.0061 0.0033 'International Tables Vol C Tables 4.2.6.8 and 6.1.1.4'
O O 0.0106 0.0060 'International Tables Vol C Tables 4.2.6.8 and 6.1.1.4'
Cl Cl 0.1484 0.1585 'International Tables Vol C Tables 4.2.6.8 and 6.1.1.4'
Ni Ni 0.3393 1.1124 'International Tables Vol C Tables 4.2.6.8 and 6.1.1.4'

loop_
_geom_angle_atom_site_label_1
_geom_angle_atom_site_label_2
_geom_angle_atom_site_label_3
_geom_angle
_geom_angle_site_symmetry_1
_geom_angle_site_symmetry_3
_geom_angle_publ_flag
N2 Ni1 N8 79.6(3) . . ?
N2 Ni1 N9 89.6(3) . . ?
N8 Ni1 N9 86.2(3) . . ?
N2 Ni1 N1 92.2(2) . . ?
N8 Ni1 N1 97.9(3) . . ?
N9 Ni1 N1 175.7(3) . . ?
N2 Ni1 N12 172.4(3) . . ?
N8 Ni1 N12 95.3(3) . . ?
N9 Ni1 N12 84.4(3) . . ?
N1 Ni1 N12 94.0(2) . . ?
N2 Ni1 N3 97.9(2) . . ?
N8 Ni1 N3 177.4(3) . . ?
N9 Ni1 N3 94.5(3) . . ?
N1 Ni1 N3 81.4(3) . . ?
N12 Ni1 N3 87.2(2) . . ?
N7 Ni2 N5 97.5(3) . . ?
N7 Ni2 N4 177.5(3) . . ?
N5 Ni2 N4 80.0(3) . . ?
N7 Ni2 N9 96.8(2) . . ?
N5 Ni2 N9 89.4(3) . . ?
N4 Ni2 N9 83.9(3) . . ?
N7 Ni2 N6 81.4(3) . . ?
N5 Ni2 N6 94.7(2) . . ?
N4 Ni2 N6 98.1(3) . . ?
N9 Ni2 N6 175.8(3) . . ?
N7 Ni2 N12 84.6(3) . . ?
N5 Ni2 N12 172.8(3) . . ?
N4 Ni2 N12 97.9(3) . . ?
N9 Ni2 N12 83.6(2) . . ?
N6 Ni2 N12 92.4(2) . . ?
C1 N1 C5 118.5(7) . . ?
C1 N1 Ni1 129.4(5) . . ?
C5 N1 Ni1 112.0(5) . . ?
C24 N2 C28 117.1(7) . . ?
C24 N2 Ni1 113.4(5) . . ?
C28 N2 Ni1 129.4(6) . . ?
C6 N3 C7 119.0(7) . . ?
C6 N3 Ni1 111.4(5) . . ?
C7 N3 Ni1 129.3(6) . . ?
C9 N4 C8 116.6(8) . . ?
C9 N4 Ni2 114.6(6) . . ?
C8 N4 Ni2 128.5(6) . . ?
C14 N5 C10 118.0(7) . . ?
C14 N5 Ni2 129.1(6) . . ?
C10 N5 Ni2 112.9(5) . . ?
C15 N6 C19 121.8(8) . . ?
C15 N6 Ni2 126.3(6) . . ?
C19 N6 Ni2 111.9(6) . . ?
C20 N7 C21 118.7(7) . . ?
C20 N7 Ni2 111.1(5) . . ?
C21 N7 Ni2 129.6(5) . . ?
C23 N8 C22 118.0(6) . . ?
C23 N8 Ni1 114.3(5) . . ?
C22 N8 Ni1 127.4(5) . . ?
N10 N9 Ni1 131.5(6) . . ?
N10 N9 Ni2 127.6(6) . . ?
Ni1 N9 Ni2 96.5(3) . . ?
N11 N10 N9 177.5(8) . . ?
N13 N12 Ni1 130.3(5) . . ?
N13 N12 Ni2 126.6(5) . . ?
Ni1 N12 Ni2 95.5(3) . . ?
N14 N13 N12 177.6(9) . . ?
N1 C1 C2 122.5(8) . . ?
N1 C1 H1A 118.8 . . ?
C2 C1 H1A 118.8 . . ?
C3 C2 C1 117.4(9) . . ?
C3 C2 H2A 121.3 . . ?
C1 C2 H2A 121.3 . . ?
C2 C3 C4 121.2(8) . . ?
C2 C3 H3A 119.4 . . ?
C4 C3 H3A 119.4 . . ?
C5 C4 C3 117.3(8) . . ?
C5 C4 H4A 121.4 . . ?
C3 C4 H4A 121.4 . . ?
N1 C5 C4 122.9(8) . . ?
N1 C5 C6 114.9(7) . . ?
C4 C5 C6 122.2(8) . . ?
N3 C6 C5 120.2(7) . . ?
N3 C6 H6A 119.9 . . ?
C5 C6 H6A 119.9 . . ?
N3 C7 C8 116.9(8) . . ?
N3 C7 H7A 108.1 . . ?
C8 C7 H7A 108.1 . . ?
N3 C7 H7B 108.1 . . ?
C8 C7 H7B 108.1 . . ?
H7A C7 H7B 107.3 . . ?
N4 C8 C7 113.9(8) . . ?
N4 C8 H8A 108.8 . . ?
C7 C8 H8A 108.8 . . ?
N4 C8 H8B 108.8 . . ?
C7 C8 H8B 108.8 . . ?
H8A C8 H8B 107.7 . . ?
N4 C9 C10 118.8(8) . . ?
N4 C9 H9A 120.6 . . ?
C10 C9 H9A 120.6 . . ?
C11 C10 N5 122.5(8) . . ?
C11 C10 C9 124.0(8) . . ?
N5 C10 C9 113.2(7) . . ?
C10 C11 C12 119.3(9) . . ?
C10 C11 H11A 120.4 . . ?
C12 C11 H11A 120.4 . . ?
C13 C12 C11 119.8(9) . . ?
C13 C12 H12A 120.1 . . ?
C11 C12 H12A 120.1 . . ?
C12 C13 C14 119.7(10) . . ?
C12 C13 H13A 120.1 . . ?
C14 C13 H13A 120.1 . . ?
N5 C14 C13 120.7(9) . . ?
N5 C14 H14A 119.6 . . ?
C13 C14 H14A 119.6 . . ?
N6 C15 C16 119.9(9) . . ?
N6 C15 H15A 120.0 . . ?
C16 C15 H15A 120.0 . . ?
C17 C16 C15 116.4(10) . . ?
C17 C16 H16A 121.8 . . ?
C15 C16 H16A 121.8 . . ?
C18 C17 C16 121.5(10) . . ?
C18 C17 H17A 119.3 . . ?
C16 C17 H17A 119.3 . . ?
C17 C18 C19 118.2(10) . . ?
C17 C18 H18A 120.9 . . ?
C19 C18 H18A 120.9 . . ?
N6 C19 C18 122.1(9) . . ?
N6 C19 C20 115.2(8) . . ?
C18 C19 C20 122.7(9) . . ?
N7 C20 C19 120.5(7) . . ?
N7 C20 H20A 119.8 . . ?
C19 C20 H20A 119.8 . . ?
N7 C21 C22 115.5(6) . . ?
N7 C21 H21A 108.4 . . ?
C22 C21 H21A 108.4 . . ?
N7 C21 H21B 108.4 . . ?
C22 C21 H21B 108.4 . . ?
H21A C21 H21B 107.5 . . ?
N8 C22 C21 114.2(6) . . ?
N8 C22 H22A 108.7 . . ?
C21 C22 H22A 108.7 . . ?
N8 C22 H22B 108.7 . . ?
C21 C22 H22B 108.7 . . ?
H22A C22 H22B 107.6 . . ?
N8 C23 C24 117.4(6) . . ?
N8 C23 H23A 121.3 . . ?
C24 C23 H23A 121.3 . . ?
N2 C24 C25 122.7(7) . . ?
N2 C24 C23 115.1(6) . . ?
C25 C24 C23 121.9(7) . . ?
C24 C25 C26 117.2(8) . . ?
C24 C25 H25A 121.4 . . ?
C26 C25 H25A 121.4 . . ?
C27 C26 C25 121.8(9) . . ?
C27 C26 H26A 119.1 . . ?
C25 C26 H26A 119.1 . . ?
C26 C27 C28 118.0(8) . . ?
C26 C27 H27A 121.0 . . ?
C28 C27 H27A 121.0 . . ?
N2 C28 C27 123.1(8) . . ?
N2 C28 H28A 118.4 . . ?
C27 C28 H28A 118.4 . . ?
O3 Cl1 O4 111.7(4) . . ?
O3 Cl1 O2 109.7(4) . . ?
O4 Cl1 O2 111.2(5) . . ?
O3 Cl1 O1 108.1(5) . . ?
O4 Cl1 O1 107.2(6) . . ?
O2 Cl1 O1 108.8(4) . . ?
O7 Cl2 O6 112.2(10) . . ?
O7 Cl2 O8 110.6(6) . . ?
O6 Cl2 O8 113.2(6) . . ?
O7 Cl2 O5 103.8(10) . . ?
O6 Cl2 O5 105.7(8) . . ?
O8 Cl2 O5 110.9(7) . . ?
H1W1 O1W H2W1 105.1 . . ?

loop_
_geom_bond_atom_site_label_1
_geom_bond_atom_site_label_2
_geom_bond_distance
_geom_bond_site_symmetry_2
_geom_bond_publ_flag
Ni1 N2 2.060(7) . ?
Ni1 N8 2.068(7) . ?
Ni1 N9 2.071(7) . ?
Ni1 N1 2.072(6) . ?
Ni1 N12 2.075(6) . ?
Ni1 N3 2.080(6) . ?
Ni2 N7 2.052(6) . ?
Ni2 N5 2.074(7) . ?
Ni2 N4 2.076(7) . ?
Ni2 N9 2.077(8) . ?
Ni2 N6 2.077(6) . ?
Ni2 N12 2.103(7) . ?
N1 C1 1.292(11) . ?
N1 C5 1.364(9) . ?
N2 C24 1.348(10) . ?
N2 C28 1.359(10) . ?
N3 C6 1.297(11) . ?
N3 C7 1.420(12) . ?
N4 C9 1.274(12) . ?
N4 C8 1.470(12) . ?
N5 C14 1.347(11) . ?
N5 C10 1.396(11) . ?
N6 C15 1.306(10) . ?
N6 C19 1.317(12) . ?
N7 C20 1.280(10) . ?
N7 C21 1.450(11) . ?
N8 C23 1.286(10) . ?
N8 C22 1.475(9) . ?
N9 N10 1.177(9) . ?
N10 N11 1.149(9) . ?
N12 N13 1.182(9) . ?
N13 N14 1.140(9) . ?
C1 C2 1.412(12) . ?
C1 H1A 0.9300 . ?
C2 C3 1.361(13) . ?
C2 H2A 0.9300 . ?
C3 C4 1.369(14) . ?
C3 H3A 0.9300 . ?
C4 C5 1.366(11) . ?
C4 H4A 0.9300 . ?
C5 C6 1.478(13) . ?
C6 H6A 0.9300 . ?
C7 C8 1.526(14) . ?
C7 H7A 0.9700 . ?
C7 H7B 0.9700 . ?
C8 H8A 0.9700 . ?
C8 H8B 0.9700 . ?
C9 C10 1.495(11) . ?
C9 H9A 0.9300 . ?
C10 C11 1.340(12) . ?
C11 C12 1.383(14) . ?
C11 H11A 0.9300 . ?
C12 C13 1.366(15) . ?
C12 H12A 0.9300 . ?
C13 C14 1.400(13) . ?
C13 H13A 0.9300 . ?
C14 H14A 0.9300 . ?
C15 C16 1.438(14) . ?
C15 H15A 0.9300 . ?
C16 C17 1.384(17) . ?
C16 H16A 0.9300 . ?
C17 C18 1.351(15) . ?
C17 H17A 0.9300 . ?
C18 C19 1.368(13) . ?
C18 H18A 0.9300 . ?
C19 C20 1.482(12) . ?
C20 H20A 0.9300 . ?
C21 C22 1.511(11) . ?
C21 H21A 0.9700 . ?
C21 H21B 0.9700 . ?
C22 H22A 0.9700 . ?
C22 H22B 0.9700 . ?
C23 C24 1.475(10) . ?
C23 H23A 0.9300 . ?
C24 C25 1.387(10) . ?
C25 C26 1.396(13) . ?
C25 H25A 0.9300 . ?
C26 C27 1.329(14) . ?
C26 H26A 0.9300 . ?
C27 C28 1.386(13) . ?
C27 H27A 0.9300 . ?
C28 H28A 0.9300 . ?
Cl1 O3 1.403(7) . ?
Cl1 O4 1.405(7) . ?
Cl1 O2 1.407(6) . ?
Cl1 O1 1.468(7) . ?
Cl2 O7 1.359(10) . ?
Cl2 O6 1.394(10) . ?
Cl2 O8 1.402(8) . ?
Cl2 O5 1.441(12) . ?
O1W H1W1 0.8999 . ?
O1W H2W1 0.8307 . ?

loop_
_geom_torsion_atom_site_label_1
_geom_torsion_atom_site_label_2
_geom_torsion_atom_site_label_3
_geom_torsion_atom_site_label_4
_geom_torsion
_geom_torsion_site_symmetry_1
_geom_torsion_site_symmetry_2
_geom_torsion_site_symmetry_3
_geom_torsion_site_symmetry_4
_geom_torsion_publ_flag
N2 Ni1 N1 C1 82.6(7) . . . . ?
N8 Ni1 N1 C1 2.9(7) . . . . ?
N9 Ni1 N1 C1 -162(3) . . . . ?
N12 Ni1 N1 C1 -93.1(7) . . . . ?
N3 Ni1 N1 C1 -179.7(7) . . . . ?
N2 Ni1 N1 C5 -97.8(5) . . . . ?
N8 Ni1 N1 C5 -177.6(5) . . . . ?
N9 Ni1 N1 C5 18(4) . . . . ?
N12 Ni1 N1 C5 86.4(5) . . . . ?
N3 Ni1 N1 C5 -0.1(5) . . . . ?
N8 Ni1 N2 C24 3.4(5) . . . . ?
N9 Ni1 N2 C24 89.6(5) . . . . ?
N1 Ni1 N2 C24 -94.3(5) . . . . ?
N12 Ni1 N2 C24 52(2) . . . . ?
N3 Ni1 N2 C24 -175.9(5) . . . . ?
N8 Ni1 N2 C28 -173.4(7) . . . . ?
N9 Ni1 N2 C28 -87.1(7) . . . . ?
N1 Ni1 N2 C28 89.0(7) . . . . ?
N12 Ni1 N2 C28 -125(2) . . . . ?
N3 Ni1 N2 C28 7.4(7) . . . . ?
N2 Ni1 N3 C6 91.1(6) . . . . ?
N8 Ni1 N3 C6 75(7) . . . . ?
N9 Ni1 N3 C6 -178.7(6) . . . . ?
N1 Ni1 N3 C6 0.0(5) . . . . ?
N12 Ni1 N3 C6 -94.5(6) . . . . ?
N2 Ni1 N3 C7 -95.4(8) . . . . ?
N8 Ni1 N3 C7 -111(7) . . . . ?
N9 Ni1 N3 C7 -5.2(8) . . . . ?
N1 Ni1 N3 C7 173.5(8) . . . . ?
N12 Ni1 N3 C7 79.0(8) . . . . ?
N7 Ni2 N4 C9 14(7) . . . . ?
N5 Ni2 N4 C9 -1.9(6) . . . . ?
N9 Ni2 N4 C9 -92.3(7) . . . . ?
N6 Ni2 N4 C9 91.5(7) . . . . ?
N12 Ni2 N4 C9 -175.0(7) . . . . ?
N7 Ni2 N4 C8 -173(6) . . . . ?
N5 Ni2 N4 C8 170.9(8) . . . . ?
N9 Ni2 N4 C8 80.4(8) . . . . ?
N6 Ni2 N4 C8 -95.8(8) . . . . ?
N12 Ni2 N4 C8 -2.2(8) . . . . ?
N7 Ni2 N5 C14 5.2(7) . . . . ?
N4 Ni2 N5 C14 -175.5(7) . . . . ?
N9 Ni2 N5 C14 -91.6(7) . . . . ?
N6 Ni2 N5 C14 87.1(7) . . . . ?
N12 Ni2 N5 C14 -102(2) . . . . ?
N7 Ni2 N5 C10 -174.2(5) . . . . ?
N4 Ni2 N5 C10 5.1(5) . . . . ?
N9 Ni2 N5 C10 89.0(5) . . . . ?
N6 Ni2 N5 C10 -92.3(5) . . . . ?
N12 Ni2 N5 C10 79(2) . . . . ?
N7 Ni2 N6 C15 -179.2(6) . . . . ?
N5 Ni2 N6 C15 83.9(6) . . . . ?
N4 Ni2 N6 C15 3.3(7) . . . . ?
N9 Ni2 N6 C15 -114(4) . . . . ?
N12 Ni2 N6 C15 -95.0(6) . . . . ?
N7 Ni2 N6 C19 0.7(5) . . . . ?
N5 Ni2 N6 C19 -96.2(6) . . . . ?
N4 Ni2 N6 C19 -176.8(6) . . . . ?
N9 Ni2 N6 C19 66(4) . . . . ?
N12 Ni2 N6 C19 84.9(6) . . . . ?
N5 Ni2 N7 C20 93.8(5) . . . . ?
N4 Ni2 N7 C20 78(7) . . . . ?
N9 Ni2 N7 C20 -176.0(5) . . . . ?
N6 Ni2 N7 C20 0.2(5) . . . . ?
N12 Ni2 N7 C20 -93.1(5) . . . . ?
N5 Ni2 N7 C21 -95.3(7) . . . . ?
N4 Ni2 N7 C21 -111(7) . . . . ?
N9 Ni2 N7 C21 -5.0(7) . . . . ?
N6 Ni2 N7 C21 171.1(7) . . . . ?
N12 Ni2 N7 C21 77.9(7) . . . . ?
N2 Ni1 N8 C23 -2.2(6) . . . . ?
N9 Ni1 N8 C23 -92.5(6) . . . . ?
N1 Ni1 N8 C23 88.6(6) . . . . ?
N12 Ni1 N8 C23 -176.5(6) . . . . ?
N3 Ni1 N8 C23 14(7) . . . . ?
N2 Ni1 N8 C22 171.0(7) . . . . ?
N9 Ni1 N8 C22 80.7(7) . . . . ?
N1 Ni1 N8 C22 -98.2(6) . . . . ?
N12 Ni1 N8 C22 -3.3(6) . . . . ?
N3 Ni1 N8 C22 -173(6) . . . . ?
N2 Ni1 N9 N10 -18.6(8) . . . . ?
N8 Ni1 N9 N10 60.9(7) . . . . ?
N1 Ni1 N9 N10 -134(3) . . . . ?
N12 Ni1 N9 N10 156.7(7) . . . . ?
N3 Ni1 N9 N10 -116.6(7) . . . . ?
N2 Ni1 N9 Ni2 -175.5(3) . . . . ?
N8 Ni1 N9 Ni2 -96.0(3) . . . . ?
N1 Ni1 N9 Ni2 69(4) . . . . ?
N12 Ni1 N9 Ni2 -0.2(3) . . . . ?
N3 Ni1 N9 Ni2 86.5(3) . . . . ?
N7 Ni2 N9 N10 -74.2(7) . . . . ?
N5 Ni2 N9 N10 23.3(7) . . . . ?
N4 Ni2 N9 N10 103.3(7) . . . . ?
N6 Ni2 N9 N10 -139(3) . . . . ?
N12 Ni2 N9 N10 -158.0(7) . . . . ?
N7 Ni2 N9 Ni1 84.0(3) . . . . ?
N5 Ni2 N9 Ni1 -178.5(3) . . . . ?
N4 Ni2 N9 Ni1 -98.5(3) . . . . ?
N6 Ni2 N9 Ni1 19(4) . . . . ?
N12 Ni2 N9 Ni1 0.2(3) . . . . ?
Ni1 N9 N10 N11 79(19) . . . . ?
Ni2 N9 N10 N11 -130(18) . . . . ?
N2 Ni1 N12 N13 -171.4(18) . . . . ?
N8 Ni1 N12 N13 -123.9(8) . . . . ?
N9 Ni1 N12 N13 150.4(7) . . . . ?
N1 Ni1 N12 N13 -25.6(8) . . . . ?
N3 Ni1 N12 N13 55.6(7) . . . . ?
N2 Ni1 N12 Ni2 38(2) . . . . ?
N8 Ni1 N12 Ni2 85.9(3) . . . . ?
N9 Ni1 N12 Ni2 0.2(3) . . . . ?
N1 Ni1 N12 Ni2 -175.8(2) . . . . ?
N3 Ni1 N12 Ni2 -94.6(3) . . . . ?
N7 Ni2 N12 N13 110.4(7) . . . . ?
N5 Ni2 N12 N13 -142(2) . . . . ?
N4 Ni2 N12 N13 -69.2(7) . . . . ?
N9 Ni2 N12 N13 -152.1(7) . . . . ?
N6 Ni2 N12 N13 29.3(7) . . . . ?
N7 Ni2 N12 Ni1 -97.7(3) . . . . ?
N5 Ni2 N12 Ni1 10(2) . . . . ?
N4 Ni2 N12 Ni1 82.7(3) . . . . ?
N9 Ni2 N12 Ni1 -0.2(3) . . . . ?
N6 Ni2 N12 Ni1 -178.9(2) . . . . ?
Ni1 N12 N13 N14 75(22) . . . . ?
Ni2 N12 N13 N14 -143(22) . . . . ?
C5 N1 C1 C2 -1.0(11) . . . . ?
Ni1 N1 C1 C2 178.6(6) . . . . ?
N1 C1 C2 C3 -2.6(12) . . . . ?
C1 C2 C3 C4 5.8(12) . . . . ?
C2 C3 C4 C5 -5.3(12) . . . . ?
C1 N1 C5 C4 1.5(11) . . . . ?
Ni1 N1 C5 C4 -178.1(6) . . . . ?
C1 N1 C5 C6 179.8(6) . . . . ?
Ni1 N1 C5 C6 0.2(8) . . . . ?
C3 C4 C5 N1 1.6(11) . . . . ?
C3 C4 C5 C6 -176.6(7) . . . . ?
C7 N3 C6 C5 -174.1(7) . . . . ?
Ni1 N3 C6 C5 0.1(9) . . . . ?
N1 C5 C6 N3 -0.2(11) . . . . ?
C4 C5 C6 N3 178.2(7) . . . . ?
C6 N3 C7 C8 103.4(9) . . . . ?
Ni1 N3 C7 C8 -69.6(11) . . . . ?
C9 N4 C8 C7 101.8(10) . . . . ?
Ni2 N4 C8 C7 -70.9(11) . . . . ?
N3 C7 C8 N4 78.6(12) . . . . ?
C8 N4 C9 C10 -175.3(8) . . . . ?
Ni2 N4 C9 C10 -1.6(10) . . . . ?
C14 N5 C10 C11 -0.9(11) . . . . ?
Ni2 N5 C10 C11 178.6(6) . . . . ?
C14 N5 C10 C9 173.3(7) . . . . ?
Ni2 N5 C10 C9 -7.2(8) . . . . ?
N4 C9 C10 C11 -179.9(8) . . . . ?
N4 C9 C10 N5 6.0(11) . . . . ?
N5 C10 C11 C12 0.4(12) . . . . ?
C9 C10 C11 C12 -173.2(8) . . . . ?
C10 C11 C12 C13 0.0(12) . . . . ?
C11 C12 C13 C14 0.2(12) . . . . ?
C10 N5 C14 C13 1.1(11) . . . . ?
Ni2 N5 C14 C13 -178.3(6) . . . . ?
C12 C13 C14 N5 -0.7(12) . . . . ?
C19 N6 C15 C16 -0.3(11) . . . . ?
Ni2 N6 C15 C16 179.6(6) . . . . ?
N6 C15 C16 C17 0.2(12) . . . . ?
C15 C16 C17 C18 -0.4(13) . . . . ?
C16 C17 C18 C19 0.7(14) . . . . ?
C15 N6 C19 C18 0.6(12) . . . . ?
Ni2 N6 C19 C18 -179.4(7) . . . . ?
C15 N6 C19 C20 178.5(7) . . . . ?
Ni2 N6 C19 C20 -1.4(8) . . . . ?
C17 C18 C19 N6 -0.8(13) . . . . ?
C17 C18 C19 C20 -178.6(8) . . . . ?
C21 N7 C20 C19 -173.1(7) . . . . ?
Ni2 N7 C20 C19 -1.0(9) . . . . ?
N6 C19 C20 N7 1.7(11) . . . . ?
C18 C19 C20 N7 179.6(8) . . . . ?
C20 N7 C21 C22 100.7(8) . . . . ?
Ni2 N7 C21 C22 -69.7(10) . . . . ?
C23 N8 C22 C21 100.3(8) . . . . ?
Ni1 N8 C22 C21 -72.7(8) . . . . ?
N7 C21 C22 N8 80.0(9) . . . . ?
C22 N8 C23 C24 -173.2(6) . . . . ?
Ni1 N8 C23 C24 0.7(9) . . . . ?
C28 N2 C24 C25 -1.8(11) . . . . ?
Ni1 N2 C24 C25 -178.9(6) . . . . ?
C28 N2 C24 C23 173.2(6) . . . . ?
Ni1 N2 C24 C23 -4.0(8) . . . . ?
N8 C23 C24 N2 2.2(10) . . . . ?
N8 C23 C24 C25 177.2(7) . . . . ?
N2 C24 C25 C26 0.7(12) . . . . ?
C23 C24 C25 C26 -173.9(7) . . . . ?
C24 C25 C26 C27 1.4(13) . . . . ?
C25 C26 C27 C28 -2.3(14) . . . . ?
C24 N2 C28 C27 0.8(12) . . . . ?
Ni1 N2 C28 C27 177.4(6) . . . . ?
C26 C27 C28 N2 1.2(14) . . . . ?
